data_7108112
loop_
_publ_author_name
'C. B. Liu'
'R. A. S. Ferreira'
'F. A. Almeida Paz'
'A. Cadiau'
'L. D. Carlos'
'L. S. Fu'
'J. Rocha'
'F.-N. Shi'

_publ_section_title
;
 Highly emissive Zn-Ln metal-organic frameworks with an unusual 3D
 inorganic subnetwork
;
_journal_name_full Chem.Commun.
_journal_page_first 7964
_journal_paper_doi 10.1039/c2cc33223j
_journal_volume 48
_journal_year 2012
_chemical_formula_sum 'C15 H5.5 N6 O13.25 Pr Zn3'
_chemical_formula_weight 818.77
_chemical_name_systematic
;
?
;
_space_group_IT_number 205
_symmetry_cell_setting cubic
_symmetry_space_group_name_Hall '-P 2ac 2ab 3'
_symmetry_space_group_name_H-M 'P a -3'
_atom_sites_solution_hydrogens geom
_atom_sites_solution_primary direct
_atom_sites_solution_secondary difmap
_audit_creation_method SHELXL-97
_cell_angle_alpha 90.00
_cell_angle_beta 90.00
_cell_angle_gamma 90.00
_cell_formula_units_Z 8
_cell_length_a 16.3504(2)
_cell_length_b 16.3504(2)
_cell_length_c 16.3504(2)
_cell_measurement_reflns_used 6652
_cell_measurement_temperature 150(2)
_cell_measurement_theta_max 30.49
_cell_measurement_theta_min 2.16
_cell_volume 4371.04(9)
_computing_cell_refinement 'Bruker SMART'
_computing_data_collection 'Bruker SMART'
_computing_data_reduction 'Bruker SAINT'
_computing_molecular_graphics 'Bruker SHELXTL'
_computing_publication_material 'Bruker SHELXTL'
_computing_structure_refinement 'SHELXL-97 (Sheldrick, 1997)'
_computing_structure_solution 'SHELXS-97 (Sheldrick, 1990)'
_diffrn_ambient_temperature 150(2)
_diffrn_measured_fraction_theta_full 0.997
_diffrn_measured_fraction_theta_max 0.997
_diffrn_measurement_device_type 'CCD area detector'
_diffrn_measurement_method 'phi and omega scans'
_diffrn_radiation_monochromator graphite
_diffrn_radiation_source 'fine-focus sealed tube'
_diffrn_radiation_type MoK\a
_diffrn_radiation_wavelength 0.71073
_diffrn_reflns_av_R_equivalents 0.0426
_diffrn_reflns_av_sigmaI/netI 0.0248
_diffrn_reflns_limit_h_max 23
_diffrn_reflns_limit_h_min -14
_diffrn_reflns_limit_k_max 17
_diffrn_reflns_limit_k_min -18
_diffrn_reflns_limit_l_max 13
_diffrn_reflns_limit_l_min -22
_diffrn_reflns_number 23131
_diffrn_reflns_theta_full 30.49
_diffrn_reflns_theta_max 30.49
_diffrn_reflns_theta_min 3.74
_exptl_absorpt_coefficient_mu 5.528
_exptl_absorpt_correction_T_max 0.6079
_exptl_absorpt_correction_T_min 0.4716
_exptl_absorpt_correction_type multi-scan
_exptl_absorpt_process_details Sadabs
_exptl_crystal_colour colourless
_exptl_crystal_density_diffrn 2.488
_exptl_crystal_density_method 'not measured'
_exptl_crystal_description pyramidal
_exptl_crystal_F_000 3140
_exptl_crystal_size_max 0.16
_exptl_crystal_size_mid 0.14
_exptl_crystal_size_min 0.10
_refine_diff_density_max 0.846
_refine_diff_density_min -0.869
_refine_diff_density_rms 0.118
_refine_ls_extinction_method none
_refine_ls_goodness_of_fit_ref 1.096
_refine_ls_hydrogen_treatment mixed
_refine_ls_matrix_type full
_refine_ls_number_parameters 126
_refine_ls_number_reflns 2225
_refine_ls_number_restraints 6
_refine_ls_restrained_S_all 1.098
_refine_ls_R_factor_all 0.0304
_refine_ls_R_factor_gt 0.0239
_refine_ls_shift/su_max 0.000
_refine_ls_shift/su_mean 0.000
_refine_ls_structure_factor_coef Fsqd
_refine_ls_weighting_details 'calc w=1/[\s^2^(Fo^2^)+(0.0230P)^2^+7.9982P] where P=(Fo^2^+2Fc^2^)/3'
_refine_ls_weighting_scheme calc
_refine_ls_wR_factor_gt 0.0553
_refine_ls_wR_factor_ref 0.0576
_reflns_number_gt 1952
_reflns_number_total 2225
_reflns_threshold_expression >2sigma(I)
_cod_data_source_file c2cc33223j.txt
_cod_data_source_block pr1
_cod_original_sg_symbol_H-M Pa-3
_cod_original_formula_sum 'C15 H5.50 N6 O13.25 Pr Zn3'
_cod_database_code 7108112

loop_
_symmetry_equiv_pos_as_xyz
'x, y, z'
'-x+1/2, -y, z+1/2'
'-x, y+1/2, -z+1/2'
'x+1/2, -y+1/2, -z'
'z, x, y'
'z+1/2, -x+1/2, -y'
'-z+1/2, -x, y+1/2'
'-z, x+1/2, -y+1/2'
'y, z, x'
'-y, z+1/2, -x+1/2'
'y+1/2, -z+1/2, -x'
'-y+1/2, -z, x+1/2'
'-x, -y, -z'
'x-1/2, y, -z-1/2'
'x, -y-1/2, z-1/2'
'-x-1/2, y-1/2, z'
'-z, -x, -y'
'-z-1/2, x-1/2, y'
'z-1/2, x, -y-1/2'
'z, -x-1/2, y-1/2'
'-y, -z, -x'
'y, -z-1/2, x-1/2'
'-y-1/2, z-1/2, x'
'y-1/2, z, -x-1/2'

loop_
_atom_site_label
_atom_site_type_symbol
_atom_site_fract_x
_atom_site_fract_y
_atom_site_fract_z
_atom_site_U_iso_or_equiv
_atom_site_adp_type
_atom_site_occupancy
_atom_site_symmetry_multiplicity
_atom_site_calc_flag
_atom_site_refinement_flags
Pr1 Pr 0.239358(8) 0.239358(8) 0.239358(8) 0.00524(7) Uani 1 3 d S
Zn1 Zn 0.012716(18) 0.181386(18) 0.296355(18) 0.00948(8) Uani 1 1 d .
C1 C 0.12518(16) 0.05344(16) 0.24476(17) 0.0139(5) Uani 1 1 d .
C2 C 0.04385(16) 0.01577(16) 0.25042(17) 0.0132(5) Uani 1 1 d .
C3 C 0.01797(17) -0.06120(18) 0.2261(2) 0.0192(6) Uani 1 1 d .
H3 H 0.0491 -0.1035 0.2012 0.023 Uiso 1 1 calc R
C4 C -0.06369(16) -0.06168(16) 0.24680(16) 0.0117(5) Uani 1 1 d .
C5 C -0.12736(16) -0.12438(16) 0.23781(15) 0.0110(5) Uani 1 1 d .
N1 N -0.01899(13) 0.05930(13) 0.28259(13) 0.0100(4) Uani 1 1 d .
N2 N -0.08570(13) 0.01104(13) 0.28105(13) 0.0092(4) Uani 1 1 d .
O1 O 0.13010(11) 0.12979(11) 0.26222(11) 0.0123(4) Uani 1 1 d .
O2 O 0.18231(13) 0.00716(13) 0.22485(16) 0.0255(5) Uani 1 1 d .
O3 O -0.19694(11) -0.10794(11) 0.26976(11) 0.0122(4) Uani 1 1 d .
O4 O -0.11465(12) -0.19072(11) 0.20131(12) 0.0144(4) Uani 1 1 d .
O5 O 0.32855(17) 0.32855(17) 0.32855(17) 0.0552(15) Uani 1 3 d SD
H5A H 0.375(5) 0.306(10) 0.329(7) 0.066 Uiso 0.33 1 d PD
H5B H 0.320(9) 0.342(8) 0.378(2) 0.066 Uiso 0.33 1 d PD
O6 O 0.4453(4) 0.4453(4) 0.4453(4) 0.114(14) Uani 0.25 3 d SPD
H6A H 0.4807(5) 0.4715(3) 0.4715(3) 0.136 Uiso 0.08 1 d PRD
H6B H 0.4666(4) 0.40915(7) 0.41759(3) 0.136 Uiso 0.08 1 d PRD

loop_
_atom_site_aniso_label
_atom_site_aniso_U_11
_atom_site_aniso_U_22
_atom_site_aniso_U_33
_atom_site_aniso_U_23
_atom_site_aniso_U_13
_atom_site_aniso_U_12
Pr1 0.00524(7) 0.00524(7) 0.00524(7) 0.00014(4) 0.00014(4) 0.00014(4)
Zn1 0.00999(14) 0.01084(15) 0.00761(14) -0.00087(10) 0.00027(10) 0.00124(11)
C1 0.0090(12) 0.0104(12) 0.0222(13) -0.0025(10) 0.0039(10) -0.0032(9)
C2 0.0090(12) 0.0088(11) 0.0219(14) -0.0041(10) 0.0049(10) -0.0015(9)
C3 0.0138(13) 0.0118(13) 0.0320(16) -0.0079(11) 0.0087(12) -0.0031(10)
C4 0.0113(12) 0.0085(11) 0.0154(12) -0.0028(9) 0.0033(9) -0.0030(9)
C5 0.0111(11) 0.0114(12) 0.0105(11) 0.0008(9) 0.0008(9) -0.0027(9)
N1 0.0082(10) 0.0080(10) 0.0137(10) -0.0003(8) 0.0028(8) -0.0016(8)
N2 0.0076(9) 0.0089(9) 0.0113(10) -0.0008(8) -0.0001(8) -0.0021(8)
O1 0.0093(8) 0.0089(8) 0.0188(9) -0.0027(7) 0.0024(7) -0.0031(7)
O2 0.0131(10) 0.0132(10) 0.0503(15) -0.0099(10) 0.0134(10) -0.0018(8)
O3 0.0078(8) 0.0107(9) 0.0181(9) -0.0016(7) 0.0042(7) -0.0032(7)
O4 0.0144(9) 0.0133(9) 0.0157(9) -0.0052(7) 0.0062(7) -0.0050(7)
O5 0.0552(15) 0.0552(15) 0.0552(15) -0.0233(14) -0.0233(14) -0.0233(14)
O6 0.114(14) 0.114(14) 0.114(14) 0.066(17) 0.066(17) 0.066(17)

loop_
_atom_type_symbol
_atom_type_description
_atom_type_scat_dispersion_real
_atom_type_scat_dispersion_imag
_atom_type_scat_source
C C 0.0033 0.0016 'International Tables Vol C Tables 4.2.6.8 and 6.1.1.4'
H H 0.0000 0.0000 'International Tables Vol C Tables 4.2.6.8 and 6.1.1.4'
N N 0.0061 0.0033 'International Tables Vol C Tables 4.2.6.8 and 6.1.1.4'
O O 0.0106 0.0060 'International Tables Vol C Tables 4.2.6.8 and 6.1.1.4'
Zn Zn 0.2839 1.4301 'International Tables Vol C Tables 4.2.6.8 and 6.1.1.4'
Pr Pr -0.2180 2.8214 'International Tables Vol C Tables 4.2.6.8 and 6.1.1.4'

loop_
_geom_angle_atom_site_label_1
_geom_angle_atom_site_label_2
_geom_angle_atom_site_label_3
_geom_angle
_geom_angle_site_symmetry_1
_geom_angle_site_symmetry_3
O5 Pr1 O4 89.03(5) . 11
O5 Pr1 O4 89.03(5) . 3
O4 Pr1 O4 119.972(3) 11 3
O5 Pr1 O4 89.03(5) . 7
O4 Pr1 O4 119.970(3) 11 7
O4 Pr1 O4 119.972(3) 3 7
O5 Pr1 O1 136.33(4) . 5
O4 Pr1 O1 68.74(6) 11 5
O4 Pr1 O1 134.57(6) 3 5
O4 Pr1 O1 72.40(6) 7 5
O5 Pr1 O1 136.33(4) . .
O4 Pr1 O1 134.57(6) 11 .
O4 Pr1 O1 72.40(6) 3 .
O4 Pr1 O1 68.74(6) 7 .
O1 Pr1 O1 73.45(7) 5 .
O5 Pr1 O1 136.33(4) . 9
O4 Pr1 O1 72.40(6) 11 9
O4 Pr1 O1 68.74(6) 3 9
O4 Pr1 O1 134.57(6) 7 9
O1 Pr1 O1 73.45(7) 5 9
O1 Pr1 O1 73.45(7) . 9
O5 Pr1 O3 68.41(4) . 11
O4 Pr1 O3 51.12(6) 11 11
O4 Pr1 O3 154.60(6) 3 11
O4 Pr1 O3 72.88(6) 7 11
O1 Pr1 O3 68.42(6) 5 11
O1 Pr1 O3 132.12(6) . 11
O1 Pr1 O3 119.71(6) 9 11
O5 Pr1 O3 68.41(4) . 7
O4 Pr1 O3 154.60(6) 11 7
O4 Pr1 O3 72.89(6) 3 7
O4 Pr1 O3 51.11(6) 7 7
O1 Pr1 O3 119.71(6) 5 7
O1 Pr1 O3 68.42(6) . 7
O1 Pr1 O3 132.13(6) 9 7
O3 Pr1 O3 107.27(5) 11 7
O5 Pr1 O3 68.41(4) . 3
O4 Pr1 O3 72.89(6) 11 3
O4 Pr1 O3 51.11(6) 3 3
O4 Pr1 O3 154.60(6) 7 3
O1 Pr1 O3 132.12(6) 5 3
O1 Pr1 O3 119.71(6) . 3
O1 Pr1 O3 68.42(6) 9 3
O3 Pr1 O3 107.27(5) 11 3
O3 Pr1 O3 107.27(5) 7 3
O5 Pr1 C5 81.21(5) . 11
O4 Pr1 C5 25.50(6) 11 11
O4 Pr1 C5 143.19(6) 3 11
O4 Pr1 C5 95.41(6) 7 11
O1 Pr1 C5 62.39(7) 5 11
O1 Pr1 C5 135.82(7) . 11
O1 Pr1 C5 94.48(7) 9 11
O3 Pr1 C5 26.12(6) 11 11
O3 Pr1 C5 133.16(7) 7 11
O3 Pr1 C5 92.58(6) 3 11
O5 Pr1 C5 81.21(5) . 3
O4 Pr1 C5 95.41(6) 11 3
O4 Pr1 C5 25.50(6) 3 3
O4 Pr1 C5 143.19(6) 7 3
O1 Pr1 C5 135.82(7) 5 3
O1 Pr1 C5 94.48(7) . 3
O1 Pr1 C5 62.39(7) 9 3
O3 Pr1 C5 133.16(7) 11 3
O3 Pr1 C5 92.58(6) 7 3
O3 Pr1 C5 26.12(6) 3 3
C5 Pr1 C5 117.71(3) 11 3
O2 Zn1 N2 141.33(10) 9 22_566
O2 Zn1 N1 103.28(10) 9 .
N2 Zn1 N1 113.08(9) 22_566 .
O2 Zn1 O3 82.68(8) 9 22_566
N2 Zn1 O3 79.90(8) 22_566 22_566
N1 Zn1 O3 97.75(8) . 22_566
O2 Zn1 O1 86.47(8) 9 .
N2 Zn1 O1 112.03(8) 22_566 .
N1 Zn1 O1 79.57(7) . .
O3 Zn1 O1 167.92(7) 22_566 .
O2 C1 O1 127.0(2) . .
O2 C1 C2 116.2(2) . .
O1 C1 C2 116.8(2) . .
N1 C2 C3 110.9(2) . .
N1 C2 C1 119.4(2) . .
C3 C2 C1 129.7(2) . .
C4 C3 C2 103.3(2) . .
C4 C3 H3 128.3 . .
C2 C3 H3 128.3 . .
N2 C4 C3 110.6(2) . .
N2 C4 C5 117.6(2) . .
C3 C4 C5 131.8(2) . .
O4 C5 O3 121.5(2) . .
O4 C5 C4 122.2(2) . .
O3 C5 C4 116.3(2) . .
O4 C5 Pr1 60.22(13) . 3_545
O3 C5 Pr1 63.19(13) . 3_545
C4 C5 Pr1 165.57(18) . 3_545
N2 N1 C2 107.4(2) . .
N2 N1 Zn1 140.21(17) . .
C2 N1 Zn1 110.96(16) . .
N1 N2 C4 107.8(2) . .
N1 N2 Zn1 139.30(17) . 19_556
C4 N2 Zn1 112.84(17) . 19_556
C1 O1 Zn1 112.35(16) . .
C1 O1 Pr1 133.85(16) . .
Zn1 O1 Pr1 112.53(7) . .
C1 O2 Zn1 139.95(19) . 5
C5 O3 Zn1 113.14(16) . 19_556
C5 O3 Pr1 90.68(15) . 3_545
Zn1 O3 Pr1 153.93(8) 19_556 3_545
C5 O4 Pr1 94.28(15) . 3_545
Pr1 O5 H5A 106(10) . .
Pr1 O5 H5B 127(10) . .
H5A O5 H5B 105.1(17) . .
H6A O6 H6B 110.8 . .

loop_
_geom_bond_atom_site_label_1
_geom_bond_atom_site_label_2
_geom_bond_distance
_geom_bond_site_symmetry_2
Pr1 O5 2.526(5) .
Pr1 O4 2.5309(18) 11
Pr1 O4 2.5310(18) 3
Pr1 O4 2.5310(18) 7
Pr1 O1 2.5574(18) 5
Pr1 O1 2.5575(18) .
Pr1 O1 2.5575(18) 9
Pr1 O3 2.5956(18) 11
Pr1 O3 2.5956(18) 7
Pr1 O3 2.5956(18) 3
Pr1 C5 2.908(3) 11
Pr1 C5 2.908(3) 3
Zn1 O2 1.998(2) 9
Zn1 N2 2.024(2) 22_566
Zn1 N1 2.075(2) .
Zn1 O3 2.1311(18) 22_566
Zn1 O1 2.1695(19) .
C1 O2 1.245(3) .
C1 O1 1.283(3) .
C1 C2 1.469(4) .
C2 N1 1.356(3) .
C2 C3 1.386(4) .
C3 C4 1.377(4) .
C3 H3 0.9500 .
C4 N2 1.363(3) .
C4 C5 1.468(3) .
C5 O4 1.255(3) .
C5 O3 1.280(3) .
C5 Pr1 2.908(3) 3_545
N1 N2 1.347(3) .
N2 Zn1 2.024(2) 19_556
O2 Zn1 1.998(2) 5
O3 Zn1 2.1311(18) 19_556
O3 Pr1 2.5955(18) 3_545
O4 Pr1 2.5309(18) 3_545
O5 H5A 0.850(10) .
O5 H5B 0.850(10) .
O6 H6A 0.8379 .
O6 H6B 0.8218 .

loop_
_geom_hbond_atom_site_label_D
_geom_hbond_atom_site_label_H
_geom_hbond_atom_site_label_A
_geom_hbond_distance_DH
_geom_hbond_distance_HA
_geom_hbond_distance_DA
_geom_hbond_angle_DHA
_geom_hbond_site_symmetry_A
O5 H5A O2 0.850(10) 2.54(3) 3.381(3) 173(17) 24_656
O5 H5B O2 0.850(10) 2.65(10) 3.381(3) 145(14) 20_566
O6 H6A O6 0.84 2.27 3.10(2) 168.4 13_666

loop_
_geom_torsion_atom_site_label_1
_geom_torsion_atom_site_label_2
_geom_torsion_atom_site_label_3
_geom_torsion_atom_site_label_4
_geom_torsion
_geom_torsion_site_symmetry_1
_geom_torsion_site_symmetry_4
O2 C1 C2 N1 170.9(3) . .
O1 C1 C2 N1 -7.9(4) . .
O2 C1 C2 C3 -10.1(5) . .
O1 C1 C2 C3 171.1(3) . .
N1 C2 C3 C4 -0.9(3) . .
C1 C2 C3 C4 180.0(3) . .
C2 C3 C4 N2 0.4(3) . .
C2 C3 C4 C5 179.9(3) . .
N2 C4 C5 O4 174.3(2) . .
C3 C4 C5 O4 -5.2(5) . .
N2 C4 C5 O3 -6.0(4) . .
C3 C4 C5 O3 174.5(3) . .
N2 C4 C5 Pr1 -90.2(8) . 3_545
C3 C4 C5 Pr1 90.3(8) . 3_545
C3 C2 N1 N2 1.1(3) . .
C1 C2 N1 N2 -179.7(2) . .
C3 C2 N1 Zn1 -168.0(2) . .
C1 C2 N1 Zn1 11.1(3) . .
O2 Zn1 N1 N2 -87.9(3) 9 .
N2 Zn1 N1 N2 78.6(3) 22_566 .
O3 Zn1 N1 N2 -3.7(3) 22_566 .
O1 Zn1 N1 N2 -171.8(3) . .
O2 Zn1 N1 C2 75.79(19) 9 .
N2 Zn1 N1 C2 -117.67(18) 22_566 .
O3 Zn1 N1 C2 160.05(18) 22_566 .
O1 Zn1 N1 C2 -8.02(18) . .
C2 N1 N2 C4 -0.8(3) . .
Zn1 N1 N2 C4 163.3(2) . .
C2 N1 N2 Zn1 175.2(2) . 19_556
Zn1 N1 N2 Zn1 -20.7(4) . 19_556
C3 C4 N2 N1 0.3(3) . .
C5 C4 N2 N1 -179.4(2) . .
C3 C4 N2 Zn1 -176.9(2) . 19_556
C5 C4 N2 Zn1 3.5(3) . 19_556
O2 C1 O1 Zn1 -178.4(3) . .
C2 C1 O1 Zn1 0.2(3) . .
O2 C1 O1 Pr1 15.9(5) . .
C2 C1 O1 Pr1 -165.54(18) . .
O2 Zn1 O1 C1 -99.92(19) 9 .
N2 Zn1 O1 C1 115.11(19) 22_566 .
N1 Zn1 O1 C1 4.28(18) . .
O3 Zn1 O1 C1 -73.9(4) 22_566 .
O2 Zn1 O1 Pr1 69.01(10) 9 .
N2 Zn1 O1 Pr1 -75.97(10) 22_566 .
N1 Zn1 O1 Pr1 173.21(10) . .
O3 Zn1 O1 Pr1 95.0(3) 22_566 .
O5 Pr1 O1 C1 -116.9(2) . .
O4 Pr1 O1 C1 59.1(3) 11 .
O4 Pr1 O1 C1 174.1(3) 3 .
O4 Pr1 O1 C1 -52.6(2) 7 .
O1 Pr1 O1 C1 24.5(2) 5 .
O1 Pr1 O1 C1 101.7(2) 9 .
O3 Pr1 O1 C1 -13.7(3) 11 .
O3 Pr1 O1 C1 -107.8(3) 7 .
O3 Pr1 O1 C1 154.0(2) 3 .
C5 Pr1 O1 C1 22.6(3) 11 .
C5 Pr1 O1 C1 161.2(2) 3 .
O5 Pr1 O1 Zn1 77.37(9) . .
O4 Pr1 O1 Zn1 -106.69(9) 11 .
O4 Pr1 O1 Zn1 8.35(8) 3 .
O4 Pr1 O1 Zn1 141.65(10) 7 .
O1 Pr1 O1 Zn1 -141.22(8) 5 .
O1 Pr1 O1 Zn1 -64.03(11) 9 .
O3 Pr1 O1 Zn1 -179.40(6) 11 .
O3 Pr1 O1 Zn1 86.43(8) 7 .
O3 Pr1 O1 Zn1 -11.72(11) 3 .
C5 Pr1 O1 Zn1 -143.14(9) 11 .
C5 Pr1 O1 Zn1 -4.58(9) 3 .
O1 C1 O2 Zn1 -19.4(6) . 5
C2 C1 O2 Zn1 162.0(2) . 5
O4 C5 O3 Zn1 -175.1(2) . 19_556
C4 C5 O3 Zn1 5.2(3) . 19_556
Pr1 C5 O3 Zn1 169.11(14) 3_545 19_556
O4 C5 O3 Pr1 15.8(3) . 3_545
C4 C5 O3 Pr1 -163.9(2) . 3_545
O3 C5 O4 Pr1 -16.2(3) . 3_545
C4 C5 O4 Pr1 163.4(2) . 3_545
